data_4307904
loop_
_publ_author_name
'Ranko P. Bontchev'
'Eugene L. Venturini'
'May Nyman'

_publ_section_title
;
Copper-Linked Hexaniobate Lindqvist Clusters Variations on a Theme
;
_journal_name_full 'Inorganic Chemistry'
_journal_page_first 4483
_journal_page_last 4491
_journal_paper_doi 10.1021/ic0624118
_journal_volume 46
_journal_year 2007
_chemical_formula_sum 'Cu2.67 N2.67 Nb4 O22.67'
_chemical_formula_weight 941.11
_chemical_name_common 'Copper-ammonia hexaniobate'
_chemical_name_systematic
;
 ?
;
_space_group_IT_number 13
_symmetry_cell_setting monoclinic
_symmetry_space_group_name_Hall '-P 2yac'
_symmetry_space_group_name_H-M 'P 1 2/n 1'
_atom_sites_solution_hydrogens geom
_atom_sites_solution_primary direct
_atom_sites_solution_secondary difmap
_audit_creation_method SHELXL-97
_cell_angle_alpha 90.00
_cell_angle_beta 96.446(3)
_cell_angle_gamma 90.00
_cell_formula_units_Z 3
_cell_length_a 13.6592(11)
_cell_length_b 8.8725(7)
_cell_length_c 13.8676(10)
_cell_measurement_temperature 293(2)
_cell_volume 1670.0(2)
_computing_structure_refinement 'SHELXL-97 (Sheldrick, 1997)'
_diffrn_ambient_temperature 293(2)
_diffrn_measured_fraction_theta_full 0.909
_diffrn_measured_fraction_theta_max 0.909
_diffrn_radiation_monochromator graphite
_diffrn_radiation_source 'fine-focus sealed tube'
_diffrn_radiation_wavelength 0.71073
_diffrn_reflns_av_R_equivalents 0.0000
_diffrn_reflns_av_sigmaI/netI 0.0373
_diffrn_reflns_limit_h_max 18
_diffrn_reflns_limit_h_min -18
_diffrn_reflns_limit_k_max 11
_diffrn_reflns_limit_k_min 0
_diffrn_reflns_limit_l_max 18
_diffrn_reflns_limit_l_min 0
_diffrn_reflns_number 3748
_diffrn_reflns_theta_full 19.28
_diffrn_reflns_theta_max 19.28
_diffrn_reflns_theta_min 1.60
_exptl_absorpt_coefficient_mu 8.003
_exptl_crystal_colour blue
_exptl_crystal_density_diffrn 2.807
_exptl_crystal_density_method 'not measured'
_exptl_crystal_description prizm
_exptl_crystal_F_000 1324
_exptl_crystal_size_max 0.12
_exptl_crystal_size_mid 0.06
_exptl_crystal_size_min 0.05
_refine_diff_density_max 7.671
_refine_diff_density_min -7.367
_refine_diff_density_rms 0.742
_refine_ls_extinction_coef 0.0000(10)
_refine_ls_extinction_expression Fc^*^=kFc[1+0.001xFc^2^\l^3^/sin(2\q)]^-1/4^
_refine_ls_extinction_method SHELXL
_refine_ls_goodness_of_fit_ref 1.130
_refine_ls_hydrogen_treatment mixed
_refine_ls_matrix_type full
_refine_ls_number_parameters 102
_refine_ls_number_reflns 3748
_refine_ls_number_restraints 0
_refine_ls_restrained_S_all 1.130
_refine_ls_R_factor_all 0.0983
_refine_ls_R_factor_gt 0.0904
_refine_ls_shift/su_max 0.011
_refine_ls_shift/su_mean 0.007
_refine_ls_structure_factor_coef Fsqd
_refine_ls_weighting_details 'calc w=1/[\s^2^(Fo^2^)+(0.1921P)^2^+105.7336P] where P=(Fo^2^+2Fc^2^)/3'
_refine_ls_weighting_scheme calc
_refine_ls_wR_factor_gt 0.1777
_refine_ls_wR_factor_ref 0.1795
_reflns_number_gt 3536
_reflns_number_total 3748
_reflns_threshold_expression >2sigma(I)
_cod_data_source_file ic0624118-file005.cif
_cod_data_source_block b
_cod_database_code 4307904

loop_
_symmetry_equiv_pos_as_xyz
'x, y, z'
'-x+1/2, y, -z+1/2'
'-x, -y, -z'
'x-1/2, -y, z-1/2'

loop_
_atom_site_label
_atom_site_type_symbol
_atom_site_fract_x
_atom_site_fract_y
_atom_site_fract_z
_atom_site_U_iso_or_equiv
_atom_site_adp_type
_atom_site_occupancy
_atom_site_symmetry_multiplicity
_atom_site_calc_flag
_atom_site_refinement_flags
_atom_site_disorder_assembly
_atom_site_disorder_group
Nb01 Nb 0.29054(8) 0.04900(12) 0.13880(8) 0.0035(3) Uiso 1 1 d . . .
Nb02 Nb 0.28971(8) 0.42660(13) 0.14034(8) 0.0053(4) Uiso 1 1 d . . .
Nb03 Nb 0.41556(9) 0.24589(12) 0.32414(8) 0.0036(3) Uiso 1 1 d . . .
O1 O 0.2500 0.2386(14) 0.2500 0.002(2) Uiso 1 2 d S . .
O2 O 0.5405(9) 0.2451(12) 0.3774(9) 0.014(2) Uiso 1 1 d . . .
O3 O 0.3208(8) -0.0952(13) 0.0571(8) 0.013(2) Uiso 1 1 d . . .
O4 O 0.3224(9) 0.5674(13) 0.0588(9) 0.014(2) Uiso 1 1 d . . .
O5 O 0.2500 0.5418(17) 0.2500 0.010(3) Uiso 1 2 d S . .
O6 O 0.2500 -0.0713(17) 0.2500 0.011(3) Uiso 1 2 d S . .
O7 O 0.4197(8) 0.3909(12) 0.2195(7) 0.009(2) Uiso 1 1 d . . .
O8 O 0.3183(8) 0.2336(11) 0.0706(8) 0.009(2) Uiso 1 1 d . . .
O9 O 0.1430(8) 0.0733(11) 0.1015(7) 0.007(2) Uiso 1 1 d . . .
O10 O 0.4204(7) 0.0722(11) 0.2261(7) 0.0057(19) Uiso 1 1 d . . .
O11 O 0.3526(8) 0.3896(12) 0.4030(8) 0.010(2) Uiso 1 1 d . . .
Cu1 Cu 0.41350(15) -0.1004(2) 0.32247(14) 0.0128(5) Uiso 1 1 d . . .
N1 N 0.1166(10) -0.2588(14) 0.0847(10) 0.010(3) Uiso 1 1 d . . .
N2 N 0.4745(12) 0.7482(15) 0.2414(11) 0.017(3) Uiso 1 1 d . . .
OW1 O 0.0883(10) 0.0613(14) -0.0959(10) 0.021(3) Uiso 1 1 d . . .
Cu2 Cu 0.6313(2) 0.2621(3) 0.0374(2) 0.0375(8) Uiso 1 1 d . . .
OW2 O 0.7721(19) 0.265(2) 0.1528(18) 0.062(6) Uiso 1 1 d . . .
OW3 O 0.5828(13) 0.4539(19) 0.1413(13) 0.039(4) Uiso 1 1 d . . .
OW4 O 0.5805(17) 0.068(2) 0.1322(17) 0.061(6) Uiso 1 1 d . . .
OW5 O 0.4706(14) 0.280(2) -0.0284(14) 0.043(4) Uiso 1 1 d . . .
OW6 O 0.5956(13) 0.5630(18) 0.3967(12) 0.037(4) Uiso 1 1 d . . .
OW7 O 0.278(2) 0.155(3) -0.132(2) 0.030(6) Uiso 0.50 1 d P . .
OW8 O 0.413(2) 0.587(4) 0.326(2) 0.037(7) Uiso 0.50 1 d P . .
OW9 O 0.7500 0.574(4) 0.2500 0.086(11) Uiso 1 2 d S . .

loop_
_atom_type_symbol
_atom_type_description
_atom_type_scat_dispersion_real
_atom_type_scat_dispersion_imag
_atom_type_scat_source
O O 0.0056 0.0036 'International Tables Vol C Tables 4.2.6.8 and 6.1.1.4'
Cu Cu 0.3240 0.8257 'International Tables Vol C Tables 4.2.6.8 and 6.1.1.4'
Nb Nb -0.8282 2.8404 'International Tables Vol C Tables 4.2.6.8 and 6.1.1.4'
N N 0.0030 0.0019 'International Tables Vol C Tables 4.2.6.8 and 6.1.1.4'

loop_
_geom_angle_atom_site_label_1
_geom_angle_atom_site_label_2
_geom_angle_atom_site_label_3
_geom_angle
_geom_angle_site_symmetry_1
_geom_angle_site_symmetry_3
_geom_angle_publ_flag
O3 Nb01 O8 102.8(5) . . ?
O3 Nb01 O6 102.1(5) . . ?
O8 Nb01 O6 155.0(5) . . ?
O3 Nb01 O9 102.0(5) . . ?
O8 Nb01 O9 91.7(4) . . ?
O6 Nb01 O9 84.3(3) . . ?
O3 Nb01 O10 101.6(5) . . ?
O8 Nb01 O10 90.0(4) . . ?
O6 Nb01 O10 83.9(3) . . ?
O9 Nb01 O10 155.4(4) . . ?
O3 Nb01 O1 179.0(4) . . ?
O8 Nb01 O1 78.1(4) . . ?
O6 Nb01 O1 76.9(4) . . ?
O9 Nb01 O1 78.2(3) . . ?
O10 Nb01 O1 78.2(3) . . ?
O3 Nb01 Cu1 94.0(4) . . ?
O8 Nb01 Cu1 128.7(3) . . ?
O6 Nb01 Cu1 47.78(6) . . ?
O9 Nb01 Cu1 131.8(3) . . ?
O10 Nb01 Cu1 38.9(3) . . ?
O1 Nb01 Cu1 85.20(15) . . ?
O3 Nb01 Cu1 94.5(4) . 2 ?
O8 Nb01 Cu1 130.8(3) . 2 ?
O6 Nb01 Cu1 47.63(5) . 2 ?
O9 Nb01 Cu1 39.4(3) . 2 ?
O10 Nb01 Cu1 131.3(3) . 2 ?
O1 Nb01 Cu1 85.04(15) . 2 ?
Cu1 Nb01 Cu1 94.87(7) . 2 ?
O3 Nb01 Nb02 136.1(4) . . ?
O8 Nb01 Nb02 33.3(3) . . ?
O6 Nb01 Nb02 121.8(4) . . ?
O9 Nb01 Nb02 83.8(3) . . ?
O10 Nb01 Nb02 84.2(3) . . ?
O1 Nb01 Nb02 44.8(2) . . ?
Cu1 Nb01 Nb02 114.44(5) . . ?
Cu1 Nb01 Nb02 114.29(5) 2 . ?
O4 Nb02 O5 103.8(5) . . ?
O4 Nb02 O11 103.3(5) . 2 ?
O5 Nb02 O11 88.5(3) . 2 ?
O4 Nb02 O7 100.9(5) . . ?
O5 Nb02 O7 87.9(3) . . ?
O11 Nb02 O7 155.7(4) 2 . ?
O4 Nb02 O8 102.4(5) . . ?
O5 Nb02 O8 153.7(5) . . ?
O11 Nb02 O8 87.2(5) 2 . ?
O7 Nb02 O8 85.5(5) . . ?
O4 Nb02 O1 178.7(4) . . ?
O5 Nb02 O1 76.4(4) . . ?
O11 Nb02 O1 78.0(3) 2 . ?
O7 Nb02 O1 77.8(3) . . ?
O8 Nb02 O1 77.3(4) . . ?
O4 Nb02 Nb03 135.4(4) . 2 ?
O5 Nb02 Nb03 79.9(3) . 2 ?
O11 Nb02 Nb03 32.2(3) 2 2 ?
O7 Nb02 Nb03 123.6(3) . 2 ?
O8 Nb02 Nb03 82.7(3) . 2 ?
O1 Nb02 Nb03 45.83(3) . 2 ?
O4 Nb02 Nb03 133.1(4) . . ?
O5 Nb02 Nb03 79.7(3) . . ?
O11 Nb02 Nb03 123.6(3) 2 . ?
O7 Nb02 Nb03 32.2(3) . . ?
O8 Nb02 Nb03 81.2(3) . . ?
O1 Nb02 Nb03 45.69(3) . . ?
Nb03 Nb02 Nb03 91.49(4) 2 . ?
O4 Nb02 Nb02 135.2(4) . 2 ?
O5 Nb02 Nb02 31.5(4) . 2 ?
O11 Nb02 Nb02 82.5(3) 2 2 ?
O7 Nb02 Nb02 81.9(3) . 2 ?
O8 Nb02 Nb02 122.3(3) . 2 ?
O1 Nb02 Nb02 45.0(2) . 2 ?
Nb03 Nb02 Nb02 59.89(4) 2 2 ?
Nb03 Nb02 Nb02 59.65(4) . 2 ?
O4 Nb02 Nb01 134.3(4) . . ?
O5 Nb02 Nb01 121.9(4) . . ?
O11 Nb02 Nb01 80.6(3) 2 . ?
O7 Nb02 Nb01 80.9(3) . . ?
O8 Nb02 Nb01 31.9(3) . . ?
O1 Nb02 Nb01 45.5(2) . . ?
Nb03 Nb02 Nb01 61.36(3) 2 . ?
Nb03 Nb02 Nb01 61.35(3) . . ?
Nb02 Nb02 Nb01 90.43(3) 2 . ?
O2 Nb03 O11 103.5(5) . . ?
O2 Nb03 O7 101.8(5) . . ?
O11 Nb03 O7 92.2(4) . . ?
O2 Nb03 O9 101.4(5) . 2 ?
O11 Nb03 O9 89.1(4) . 2 ?
O7 Nb03 O9 155.7(4) . 2 ?
O2 Nb03 O10 99.8(5) . . ?
O11 Nb03 O10 155.7(4) . . ?
O7 Nb03 O10 89.8(4) . . ?
O9 Nb03 O10 79.5(4) 2 . ?
O2 Nb03 O1 177.9(5) . . ?
O11 Nb03 O1 78.6(4) . . ?
O7 Nb03 O1 78.5(4) . . ?
O9 Nb03 O1 78.0(4) 2 . ?
O10 Nb03 O1 78.1(4) . . ?
O2 Nb03 Cu1 90.4(3) . . ?
O11 Nb03 Cu1 131.0(3) . . ?
O7 Nb03 Cu1 131.1(3) . . ?
O9 Nb03 Cu1 41.9(3) 2 . ?
O10 Nb03 Cu1 41.3(3) . . ?
O1 Nb03 Cu1 87.8(3) . . ?
O2 Nb03 Nb02 136.6(4) . 2 ?
O11 Nb03 Nb02 33.2(3) . 2 ?
O7 Nb03 Nb02 83.5(3) . 2 ?
O9 Nb03 Nb02 84.4(3) 2 2 ?
O10 Nb03 Nb02 123.4(3) . 2 ?
O1 Nb03 Nb02 45.4(2) . 2 ?
Cu1 Nb03 Nb02 118.53(5) . 2 ?
O2 Nb03 Nb02 135.1(4) . . ?
O11 Nb03 Nb02 83.8(3) . . ?
O7 Nb03 Nb02 33.3(3) . . ?
O9 Nb03 Nb02 123.2(3) 2 . ?
O10 Nb03 Nb02 84.6(3) . . ?
O1 Nb03 Nb02 45.3(2) . . ?
Cu1 Nb03 Nb02 118.24(5) . . ?
Nb02 Nb03 Nb02 60.47(4) 2 . ?
Nb02 O1 Nb02 90.1(4) 2 . ?
Nb02 O1 Nb03 89.0(2) 2 2 ?
Nb02 O1 Nb03 88.8(2) . 2 ?
Nb02 O1 Nb03 88.8(2) 2 . ?
Nb02 O1 Nb03 89.0(2) . . ?
Nb03 O1 Nb03 176.9(6) 2 . ?
Nb02 O1 Nb01 179.8(4) 2 . ?
Nb02 O1 Nb01 89.72(4) . . ?
Nb03 O1 Nb01 91.0(2) 2 . ?
Nb03 O1 Nb01 91.2(2) . . ?
Nb02 O1 Nb01 89.72(4) 2 2 ?
Nb02 O1 Nb01 179.8(4) . 2 ?
Nb03 O1 Nb01 91.2(2) 2 2 ?
Nb03 O1 Nb01 91.0(2) . 2 ?
Nb01 O1 Nb01 90.5(4) . 2 ?
Nb01 O3 Cu2 175.5(7) . 3_655 ?
Nb02 O4 Cu2 177.5(7) . 3_665 ?
Nb02 O5 Nb02 117.1(8) . 2 ?
Nb01 O6 Nb01 115.6(7) . 2 ?
Nb01 O6 Cu1 93.21(17) . . ?
Nb01 O6 Cu1 93.48(17) 2 . ?
Nb01 O6 Cu1 93.48(17) . 2 ?
Nb01 O6 Cu1 93.21(17) 2 2 ?
Cu1 O6 Cu1 167.4(7) . 2 ?
Nb03 O7 Nb02 114.5(5) . . ?
Nb01 O8 Nb02 114.8(5) . . ?
Nb01 O9 Nb03 112.4(5) . 2 ?
Nb01 O9 Cu1 102.0(4) . 2 ?
Nb03 O9 Cu1 96.4(4) 2 2 ?
Nb01 O10 Cu1 102.2(4) . . ?
Nb01 O10 Nb03 112.1(5) . . ?
Cu1 O10 Nb03 97.0(4) . . ?
Nb03 O11 Nb02 114.6(5) . 2 ?
N1 Cu1 N2 91.1(6) 2 1_545 ?
N1 Cu1 O10 170.5(5) 2 . ?
N2 Cu1 O10 94.8(5) 1_545 . ?
N1 Cu1 O9 94.7(5) 2 2 ?
N2 Cu1 O9 174.1(5) 1_545 2 ?
O10 Cu1 O9 79.7(4) . 2 ?
N1 Cu1 O6 95.7(5) 2 . ?
N2 Cu1 O6 105.6(5) 1_545 . ?
O10 Cu1 O6 75.5(4) . . ?
O9 Cu1 O6 75.3(4) 2 . ?
N1 Cu1 Nb03 135.0(4) 2 . ?
N2 Cu1 Nb03 132.4(4) 1_545 . ?
O10 Cu1 Nb03 41.7(3) . . ?
O9 Cu1 Nb03 41.7(3) 2 . ?
O6 Cu1 Nb03 84.3(4) . . ?
N1 Cu1 Nb01 133.4(4) 2 . ?
N2 Cu1 Nb01 92.6(4) 1_545 . ?
O10 Cu1 Nb01 38.9(3) . . ?
O9 Cu1 Nb01 84.5(3) 2 . ?
O6 Cu1 Nb01 39.0(2) . . ?
Nb03 Cu1 Nb01 65.96(5) . . ?
N1 Cu1 Nb01 86.4(4) 2 2 ?
N2 Cu1 Nb01 143.6(5) 1_545 2 ?
O10 Cu1 Nb01 84.5(3) . 2 ?
O9 Cu1 Nb01 38.7(3) 2 2 ?
O6 Cu1 Nb01 38.9(2) . 2 ?
Nb03 Cu1 Nb01 65.80(5) . 2 ?
Nb01 Cu1 Nb01 64.41(5) . 2 ?
O3 Cu2 O4 88.6(5) 3_655 3_665 ?
O3 Cu2 OW5 98.7(6) 3_655 . ?
O4 Cu2 OW5 92.2(6) 3_665 . ?
O3 Cu2 OW4 87.9(7) 3_655 . ?
O4 Cu2 OW4 176.2(7) 3_665 . ?
OW5 Cu2 OW4 86.8(7) . . ?
O3 Cu2 OW2 98.1(7) 3_655 . ?
O4 Cu2 OW2 97.9(7) 3_665 . ?
OW5 Cu2 OW2 160.5(8) . . ?
OW4 Cu2 OW2 84.1(8) . . ?
O3 Cu2 OW3 177.8(6) 3_655 . ?
O4 Cu2 OW3 89.6(5) 3_665 . ?
OW5 Cu2 OW3 82.5(6) . . ?
OW4 Cu2 OW3 93.9(8) . . ?
OW2 Cu2 OW3 80.9(7) . . ?

loop_
_geom_bond_atom_site_label_1
_geom_bond_atom_site_label_2
_geom_bond_distance
_geom_bond_site_symmetry_2
_geom_bond_publ_flag
Nb01 O3 1.788(11) . ?
Nb01 O8 1.949(11) . ?
Nb01 O6 2.004(8) . ?
Nb01 O9 2.035(10) . ?
Nb01 O10 2.042(10) . ?
Nb01 O1 2.388(9) . ?
Nb01 Cu1 3.179(2) . ?
Nb01 Cu1 3.186(2) 2 ?
Nb01 Nb02 3.3503(16) . ?
Nb02 O4 1.776(12) . ?
Nb02 O5 1.959(8) . ?
Nb02 O11 1.996(11) 2 ?
Nb02 O7 2.005(10) . ?
Nb02 O8 2.026(10) . ?
Nb02 O1 2.361(9) . ?
Nb02 Nb03 3.3144(17) 2 ?
Nb02 Nb03 3.3225(16) . ?
Nb02 Nb02 3.342(2) 2 ?
Nb03 O2 1.782(13) . ?
Nb03 O11 1.942(11) . ?
Nb03 O7 1.945(11) . ?
Nb03 O9 2.057(10) 2 ?
Nb03 O10 2.061(10) . ?
Nb03 O1 2.3777(12) . ?
Nb03 Cu1 3.073(2) . ?
Nb03 Nb02 3.3144(17) 2 ?
O1 Nb02 2.361(9) 2 ?
O1 Nb03 2.3777(12) 2 ?
O1 Nb01 2.388(9) 2 ?
O3 Cu2 2.129(12) 3_655 ?
O4 Cu2 2.158(12) 3_665 ?
O5 Nb02 1.959(8) 2 ?
O6 Nb01 2.004(8) 2 ?
O6 Cu1 2.358(3) . ?
O6 Cu1 2.358(3) 2 ?
O9 Nb03 2.057(10) 2 ?
O9 Cu1 2.065(10) 2 ?
O10 Cu1 2.042(10) . ?
O11 Nb02 1.996(11) 2 ?
Cu1 N1 1.980(13) 2 ?
Cu1 N2 1.993(15) 1_545 ?
Cu1 O9 2.065(10) 2 ?
Cu1 Nb01 3.186(2) 2 ?
N1 Cu1 1.980(13) 2 ?
N2 Cu1 1.993(15) 1_565 ?
Cu2 O3 2.129(12) 3_655 ?
Cu2 O4 2.158(12) 3_665 ?
Cu2 OW5 2.286(19) . ?
Cu2 OW4 2.32(2) . ?
Cu2 OW2 2.36(3) . ?
Cu2 OW3 2.372(18) . ?
